data_2103100
loop_
_publ_author_name
'Kaduk, James A.'

_publ_section_title
;
 Use of the Inorganic Crystal Structure Database as a problem solving
 tool
;
_journal_coden_ASTM ASBSDK
_journal_issue 3
_journal_name_full
;
 Acta Crystallographica, Section B: Structural Science
;
_journal_page_first 370
_journal_page_last 379
_journal_paper_doi 10.1107/S0108768102003476
_journal_volume 58
_journal_year 2002
_chemical_formula_sum 'Al4 H50 O52 S7'
_chemical_formula_weight 1214.72
_space_group_IT_number 2
_symmetry_cell_setting triclinic
_symmetry_space_group_name_Hall '-P 1'
_symmetry_space_group_name_H-M 'P -1'
_atom_type_scat_source 'GSAS neutral atom'
_cell_angle_alpha 108.162(2)
_cell_angle_beta 70.536(3)
_cell_angle_gamma 112.658(2)
_cell_formula_units_Z 1
_cell_length_a 12.5882(5)
_cell_length_b 13.0724(5)
_cell_length_c 7.3353(3)
_cell_measurement_temperature 298
_cell_volume 1026.68(8)
_cod_data_source_file an0607.cif
_cod_original_formula_sum 'Al4 H50 S7 O52'
_cod_database_code 2103100

loop_
_symmetry_equiv_pos_as_xyz
+x,+y,+z
-x,-y,-z

loop_
_atom_site_label
_atom_site_fract_x
_atom_site_fract_y
_atom_site_fract_z
_atom_site_U_iso_or_equiv
_atom_site_thermal_displace_type
_atom_site_occupancy
Al1 0.0735(9) 0.8501(7) 0.0662(13) 0.002(3) Uiso 1.0
Al2 0.5032(8) 0.7191(7) 0.3567(15) 0.002(3) Uiso 1.0
S3 0.7757(7) 0.4492(6) 0.0154(11) 0.030(3) Uiso 1.0
S4 0.2345(7) 0.2951(7) 0.3200(10) 0.030(3) Uiso 1.0
S5 0.8270(7) 0.0936(7) 0.3581(12) 0.030(3) Uiso 1.0
S6 0.5 0.0 0.0 0.037(7) Uiso 1.0
O7 0.393(3) 0.025(4) 0.138(5) 0.030(10) Uiso 0.5
O8 0.567(3) 0.090(3) -0.114(5) 0.030(10) Uiso 0.5
O9 0.575(3) -0.005(4) 0.113(5) 0.030(10) Uiso 0.5
O10 0.465(4) -0.1103(19) -0.137(5) 0.030(10) Uiso 0.5
O11 0.6750(11) 0.4899(13) 0.056(3) 0.038(3) Uiso 1.0
O12 0.8765(11) 0.5435(10) 0.077(3) 0.038(3) Uiso 1.0
O13 0.7395(15) 0.3615(11) 0.129(2) 0.038(3) Uiso 1.0
O14 0.8114(17) 0.4021(15) -0.1970(13) 0.038(3) Uiso 1.0
O15 0.2293(15) 0.2131(12) 0.1310(15) 0.038(3) Uiso 1.0
O16 0.3579(9) 0.3686(12) 0.311(2) 0.038(3) Uiso 1.0
O17 0.1581(14) 0.3635(14) 0.353(3) 0.038(3) Uiso 1.0
O18 0.1944(15) 0.2353(13) 0.4823(19) 0.038(3) Uiso 1.0
O19 0.8809(12) 0.0755(11) 0.1447(12) 0.038(3) Uiso 1.0
O20 0.6988(8) 0.0676(16) 0.386(3) 0.038(3) Uiso 1.0
O21 0.8466(15) 0.0149(13) 0.441(2) 0.038(3) Uiso 1.0
O22 0.8804(15) 0.2103(9) 0.456(2) 0.038(3) Uiso 1.0
O23 0.2238(12) 0.8351(16) 0.010(3) 0.050(3) Uiso 1.0
O24 -0.0830(10) 0.8558(17) 0.122(3) 0.050(3) Uiso 1.0
O25 -0.021(2) 0.2914(11) 0.106(2) 0.050(3) Uiso 1.0
O26 0.5516(15) 0.7754(14) 0.1204(18) 0.050(3) Uiso 1.0
O27 0.4394(15) 0.5706(10) 0.217(2) 0.050(3) Uiso 1.0
O28 0.1219(17) -0.0087(10) 0.233(2) 0.050(3) Uiso 1.0
O29 0.6537(11) 0.6943(15) 0.286(2) 0.050(3) Uiso 1.0
O30 0.0192(16) 0.7749(14) 0.282(2) 0.050(3) Uiso 1.0
O31 0.955(2) 0.532(2) 0.341(3) 0.067(11) Uiso 1.0
O32 0.4613(18) 0.6640(16) 0.5893(19) 0.050(3) Uiso 1.0
O33 0.3553(11) 0.7434(15) 0.426(3) 0.050(3) Uiso 1.0
O34 0.5704(14) 0.8678(11) 0.495(2) 0.050(3) Uiso 1.0
H23a 0.27991 0.89894 0.05858 0.055 Uiso 1.0
H23b 0.23859 0.7604 -0.03822 0.055 Uiso 1.0
H24a -0.13146 0.83067 0.0265 0.055 Uiso 1.0
H24b -0.1069 0.91037 0.2281 0.055 Uiso 1.0
H25a -0.03531 0.65142 -0.03693 0.055 Uiso 1.0
H25b 0.04872 0.73943 -0.22554 0.055 Uiso 1.0
H26a 0.50958 0.82182 0.11678 0.055 Uiso 1.0
H26b 0.62982 0.778 0.02783 0.055 Uiso 1.0
H27a 0.39752 0.54783 0.1187 0.055 Uiso 1.0
H27b 0.40956 0.49899 0.25744 0.055 Uiso 1.0
H28a 0.15913 1.06598 0.19749 0.055 Uiso 1.0
H28b 0.13458 0.98933 0.34899 0.055 Uiso 1.0
H29a 0.66149 0.62209 0.2093 0.055 Uiso 1.0
H29b 0.70723 0.71896 0.37281 0.055 Uiso 1.0
H30a -0.06309 0.77048 0.36833 0.055 Uiso 1.0
H30b 0.05069 0.78091 0.38466 0.055 Uiso 1.0
H31a 0.92283 0.53441 0.25133 0.076 Uiso 1.0
H31b 1.0465 0.55764 0.28692 0.076 Uiso 1.0
H31c 0.01325 0.568 0.45466 0.076 Uiso 1.0
H32a 0.39116 0.65006 0.68703 0.055 Uiso 1.0
H32b 0.5233 0.64874 0.61958 0.055 Uiso 1.0
H33a 0.29856 0.69504 0.35025 0.055 Uiso 1.0
H33b 0.33626 0.81042 0.49139 0.055 Uiso 1.0
H34a 0.53468 0.87924 0.63275 0.055 Uiso 1.0
H34b 0.61614 0.93854 0.45288 0.055 Uiso 1.0

loop_
_atom_type_symbol
AL
S
O
H
